data_4308346
loop_
_publ_author_name
'Steven M. Berry'
'Deborah C. Bebout'
'Raymond J. Butcher'

_publ_section_title
;
Solid-State and Solution-State Coordination Chemistry of the Zinc Triad
with the Mixed N,S Donor Ligand Bis(2-methylpyridyl) Sulfide
;
_journal_name_full 'Inorganic Chemistry'
_journal_page_first 27
_journal_page_last 39
_journal_paper_doi 10.1021/ic048915s
_journal_volume 44
_journal_year 2005
_chemical_formula_sum 'C12 H12 Cl4 Hg2 N2 S'
_chemical_formula_weight 759.28
_chemical_name_systematic
; 
 ? 
;
_space_group_IT_number 33
_symmetry_cell_setting orthorhombic
_symmetry_space_group_name_Hall 'P -2n 2a'
_symmetry_space_group_name_H-M 'P 21 c n'
_atom_sites_solution_hydrogens geom
_atom_sites_solution_primary direct
_atom_sites_solution_secondary difmap
_audit_creation_method SHELXL-97
_cell_angle_alpha 90.00
_cell_angle_beta 90.00
_cell_angle_gamma 90.00
_cell_formula_units_Z 4
_cell_length_a 8.9643(8)
_cell_length_b 12.3703(10)
_cell_length_c 15.6460(14)
_cell_measurement_temperature 103(2)
_cell_volume 1735.0(3)
_computing_cell_refinement 'Bruker SMART'
_computing_data_collection 'Bruker SMART'
_computing_data_reduction 'Bruker SAINT'
_computing_molecular_graphics 'Bruker SHELXTL'
_computing_publication_material 'Bruker SHELXTL'
_computing_structure_refinement 'SHELXL-97 (Sheldrick, 1997)'
_computing_structure_solution 'SHELXS-97 (Sheldrick, 1990)'
_diffrn_ambient_temperature 103(2)
_diffrn_measured_fraction_theta_full 0.989
_diffrn_measured_fraction_theta_max 0.989
_diffrn_measurement_device_type 'CCD area detector'
_diffrn_measurement_method 'phi and omega scans'
_diffrn_radiation_monochromator graphite
_diffrn_radiation_source 'fine-focus sealed tube'
_diffrn_radiation_type MoK\a
_diffrn_radiation_wavelength 0.71073
_diffrn_reflns_av_R_equivalents 0.0504
_diffrn_reflns_av_sigmaI/netI 0.0314
_diffrn_reflns_limit_h_max 10
_diffrn_reflns_limit_h_min -11
_diffrn_reflns_limit_k_max 16
_diffrn_reflns_limit_k_min -16
_diffrn_reflns_limit_l_max 20
_diffrn_reflns_limit_l_min -20
_diffrn_reflns_number 13937
_diffrn_reflns_theta_full 28.26
_diffrn_reflns_theta_max 28.26
_diffrn_reflns_theta_min 2.10
_exptl_absorpt_coefficient_mu 18.404
_exptl_absorpt_correction_T_max 0.894385
_exptl_absorpt_correction_T_min 0.312139
_exptl_absorpt_correction_type multi-scan
_exptl_crystal_colour 'pale yellow'
_exptl_crystal_density_diffrn 2.907
_exptl_crystal_density_meas 0
_exptl_crystal_density_method 'not measured'
_exptl_crystal_description plate
_exptl_crystal_F_000 1368
_exptl_crystal_size_max 0.66
_exptl_crystal_size_mid 0.35
_exptl_crystal_size_min 0.20
_refine_diff_density_max 2.742
_refine_diff_density_min -1.424
_refine_diff_density_rms 0.247
_refine_ls_abs_structure_details 'Flack H D (1983), Acta Cryst. A39, 876-881'
_refine_ls_abs_structure_Flack 0.420(10)
_refine_ls_extinction_coef 0.00003(7)
_refine_ls_extinction_expression Fc^*^=kFc[1+0.001xFc^2^\l^3^/sin(2\q)]^-1/4^
_refine_ls_extinction_method SHELXL
_refine_ls_goodness_of_fit_ref 1.081
_refine_ls_hydrogen_treatment mixed
_refine_ls_matrix_type full
_refine_ls_number_parameters 192
_refine_ls_number_reflns 3934
_refine_ls_number_restraints 13
_refine_ls_restrained_S_all 1.079
_refine_ls_R_factor_all 0.0334
_refine_ls_R_factor_gt 0.0316
_refine_ls_shift/su_max 0.000
_refine_ls_shift/su_mean 0.000
_refine_ls_structure_factor_coef Fsqd
_refine_ls_weighting_details 'calc w=1/[\s^2^(Fo^2^)+(0.0367P)^2^+19.8964P] where P=(Fo^2^+2Fc^2^)/3'
_refine_ls_weighting_scheme calc
_refine_ls_wR_factor_gt 0.0798
_refine_ls_wR_factor_ref 0.0806
_reflns_number_gt 3750
_reflns_number_total 3934
_reflns_threshold_expression >2sigma(I)
_cod_data_source_file ic048915ssi20041008_105057_7.cif
_cod_data_source_block Hg2(1)Cl4
_cod_depositor_comments
;
The following automatic conversions were performed:
'_symmetry_cell_setting' value 'Orthorhombic' changed to 'orthorhombic'
according to '/home/saulius/struct/CIF-dictionaries/cif_core.dic'
dictionary named 'cif_core.dic' version 2.4.1 from 2010-06-29.

Automatic conversion script
Id: cif_fix_enum 1527 2010-12-29 10:47:43Z saulius 
;
_cod_database_code 4308346

loop_
_symmetry_equiv_pos_as_xyz
'x, y, z'
'x+1/2, -y, -z'
'x, -y+1/2, z+1/2'
'x+1/2, y+1/2, -z+1/2'

loop_
_atom_site_label
_atom_site_type_symbol
_atom_site_fract_x
_atom_site_fract_y
_atom_site_fract_z
_atom_site_U_iso_or_equiv
_atom_site_adp_type
_atom_site_occupancy
_atom_site_symmetry_multiplicity
_atom_site_calc_flag
_atom_site_refinement_flags
_atom_site_disorder_assembly
_atom_site_disorder_group
Hg1 Hg 0.81760(4) 0.19373(3) 0.71251(2) 0.01851(10) Uani 1 1 d . . .
Hg2 Hg 0.18279(3) 0.35760(3) 0.714374(19) 0.01746(10) Uani 1 1 d . . .
Cl11 Cl 0.8794(3) 0.39493(19) 0.70201(13) 0.0155(4) Uani 1 1 d . . .
Cl12 Cl 0.7483(3) 0.10774(18) 0.84376(14) 0.0185(4) Uani 1 1 d . . .
Cl21 Cl 0.1001(2) 0.14400(19) 0.69840(14) 0.0160(4) Uani 1 1 d . . .
Cl22 Cl 0.2113(3) 0.40176(18) 0.85863(14) 0.0200(4) Uani 1 1 d . . .
S S 0.4966(3) 0.2672(2) 0.69171(14) 0.0174(4) Uani 1 1 d . . .
N1A N 0.7473(9) 0.1552(6) 0.5773(5) 0.0138(15) Uani 1 1 d U . .
N1B N 0.2305(9) 0.3643(6) 0.5781(5) 0.0110(15) Uani 1 1 d U . .
C1A C 0.8530(10) 0.1420(7) 0.5170(6) 0.0166(18) Uani 1 1 d . . .
H1AA H 0.9547 0.1494 0.5331 0.020 Uiso 1 1 calc R . .
C2A C 0.8202(12) 0.1181(7) 0.4329(6) 0.0182(17) Uani 1 1 d . . .
H2AA H 0.8972 0.1100 0.3917 0.022 Uiso 1 1 calc R . .
C3A C 0.6723(13) 0.1063(8) 0.4105(6) 0.0224(19) Uani 1 1 d . . .
H3AA H 0.6459 0.0910 0.3529 0.027 Uiso 1 1 calc R . .
C4A C 0.5615(11) 0.1171(8) 0.4725(6) 0.0179(19) Uani 1 1 d . . .
H4AA H 0.4593 0.1085 0.4578 0.021 Uiso 1 1 calc R . .
C5A C 0.6022(10) 0.1405(7) 0.5555(6) 0.0118(17) Uani 1 1 d . . .
C6A C 0.4844(10) 0.1483(7) 0.6235(6) 0.0140(17) Uani 1 1 d . . .
H6AA H 0.4905 0.0831 0.6600 0.017 Uiso 1 1 calc R . .
H6AB H 0.3854 0.1480 0.5955 0.017 Uiso 1 1 calc R . .
C1B C 0.1178(11) 0.3628(7) 0.5220(7) 0.0189(19) Uani 1 1 d . . .
H1BA H 0.0184 0.3596 0.5429 0.023 Uiso 1 1 calc R . .
C2B C 0.1410(11) 0.3656(7) 0.4343(6) 0.019(2) Uani 1 1 d . . .
H2BA H 0.0597 0.3639 0.3954 0.022 Uiso 1 1 calc R . .
C3B C 0.2860(12) 0.3710(8) 0.4057(6) 0.020(2) Uani 1 1 d . . .
H3BA H 0.3053 0.3726 0.3460 0.024 Uiso 1 1 calc R . .
C4B C 0.4023(11) 0.3740(7) 0.4619(6) 0.0167(18) Uani 1 1 d . . .
H4BA H 0.5021 0.3786 0.4417 0.020 Uiso 1 1 calc R . .
C5B C 0.3727(10) 0.3703(7) 0.5496(5) 0.0114(16) Uani 1 1 d . . .
C6B C 0.4991(10) 0.3758(8) 0.6133(6) 0.0167(18) Uani 1 1 d . . .
H6BA H 0.4942 0.4459 0.6437 0.020 Uiso 1 1 calc R . .
H6BB H 0.5950 0.3733 0.5819 0.020 Uiso 1 1 calc R . .

loop_
_atom_site_aniso_label
_atom_site_aniso_U_11
_atom_site_aniso_U_22
_atom_site_aniso_U_33
_atom_site_aniso_U_23
_atom_site_aniso_U_13
_atom_site_aniso_U_12
Hg1 0.01598(17) 0.02942(19) 0.01015(16) 0.00295(13) -0.00033(19) 0.00129(15)
Hg2 0.01610(17) 0.02731(18) 0.00896(16) -0.00157(12) 0.00085(18) 0.00181(15)
Cl11 0.0137(9) 0.0172(10) 0.0157(10) 0.0006(8) -0.0004(8) 0.0026(8)
Cl12 0.0223(11) 0.0173(10) 0.0160(10) 0.0030(8) 0.0064(9) 0.0006(8)
Cl21 0.0098(10) 0.0222(11) 0.0160(10) -0.0007(8) -0.0011(8) -0.0015(8)
Cl22 0.0219(11) 0.0236(10) 0.0145(10) -0.0041(8) -0.0058(8) 0.0028(8)
S 0.0135(9) 0.0267(11) 0.0119(9) 0.0034(9) 0.0005(9) 0.0033(8)
N1A 0.015(3) 0.017(4) 0.009(3) 0.003(3) -0.002(3) 0.000(3)
N1B 0.015(3) 0.012(3) 0.006(3) 0.000(2) 0.007(2) 0.001(2)
C1A 0.012(4) 0.017(4) 0.021(5) 0.000(3) 0.006(3) -0.002(3)
C2A 0.025(5) 0.017(4) 0.013(4) -0.003(3) 0.003(4) -0.003(4)
C3A 0.033(5) 0.022(4) 0.012(4) 0.000(3) -0.009(4) -0.001(5)
C4A 0.016(5) 0.016(4) 0.022(5) 0.001(4) -0.007(4) 0.002(3)
C5A 0.008(4) 0.007(4) 0.020(5) 0.002(3) 0.000(3) 0.000(3)
C6A 0.013(4) 0.016(4) 0.014(4) -0.002(3) 0.004(3) -0.001(3)
C1B 0.013(4) 0.016(4) 0.027(5) -0.005(4) -0.004(4) 0.001(3)
C2B 0.021(5) 0.017(4) 0.018(5) -0.003(3) -0.008(4) 0.000(3)
C3B 0.030(5) 0.018(4) 0.012(4) -0.001(3) 0.003(4) 0.000(4)
C4B 0.018(5) 0.016(4) 0.016(4) 0.000(3) 0.009(3) 0.000(3)
C5B 0.013(4) 0.012(4) 0.009(4) -0.002(3) 0.002(3) 0.000(3)
C6B 0.013(5) 0.021(4) 0.016(4) 0.003(3) -0.002(3) -0.003(3)

loop_
_atom_type_symbol
_atom_type_description
_atom_type_scat_dispersion_real
_atom_type_scat_dispersion_imag
_atom_type_scat_source
C C 0.0033 0.0016 'International Tables Vol C Tables 4.2.6.8 and 6.1.1.4'
H H 0.0000 0.0000 'International Tables Vol C Tables 4.2.6.8 and 6.1.1.4'
N N 0.0061 0.0033 'International Tables Vol C Tables 4.2.6.8 and 6.1.1.4'
S S 0.1246 0.1234 'International Tables Vol C Tables 4.2.6.8 and 6.1.1.4'
Cl Cl 0.1484 0.1585 'International Tables Vol C Tables 4.2.6.8 and 6.1.1.4'
Hg Hg -2.3894 9.2266 'International Tables Vol C Tables 4.2.6.8 and 6.1.1.4'

loop_
_geom_angle_atom_site_label_1
_geom_angle_atom_site_label_2
_geom_angle_atom_site_label_3
_geom_angle
_geom_angle_site_symmetry_1
_geom_angle_site_symmetry_3
_geom_angle_publ_flag
N1A Hg1 Cl12 129.6(2) . . ?
N1A Hg1 Cl11 101.9(2) . . ?
Cl12 Hg1 Cl11 122.96(7) . . ?
N1A Hg1 Cl21 98.1(2) . 1_655 ?
Cl12 Hg1 Cl21 102.65(8) . 1_655 ?
Cl11 Hg1 Cl21 90.78(7) . 1_655 ?
N1B Hg2 Cl22 156.4(2) . . ?
N1B Hg2 Cl21 90.04(19) . . ?
Cl22 Hg2 Cl21 109.95(7) . . ?
N1B Hg2 Cl11 96.8(2) . 1_455 ?
Cl22 Hg2 Cl11 97.83(7) . 1_455 ?
Cl21 Hg2 Cl11 83.63(7) . 1_455 ?
Hg1 Cl11 Hg2 92.65(7) . 1_655 ?
Hg1 Cl21 Hg2 91.57(7) 1_455 . ?
C6B S C6A 101.6(4) . . ?
C1A N1A C5A 118.9(8) . . ?
C1A N1A Hg1 119.0(6) . . ?
C5A N1A Hg1 122.1(6) . . ?
C1B N1B C5B 119.6(8) . . ?
C1B N1B Hg2 119.6(6) . . ?
C5B N1B Hg2 120.7(6) . . ?
N1A C1A C2A 122.9(9) . . ?
N1A C1A H1AA 118.6 . . ?
C2A C1A H1AA 118.6 . . ?
C3A C2A C1A 118.0(9) . . ?
C3A C2A H2AA 121.0 . . ?
C1A C2A H2AA 121.0 . . ?
C2A C3A C4A 119.8(8) . . ?
C2A C3A H3AA 120.1 . . ?
C4A C3A H3AA 120.1 . . ?
C5A C4A C3A 119.1(9) . . ?
C5A C4A H4AA 120.5 . . ?
C3A C4A H4AA 120.5 . . ?
N1A C5A C4A 121.2(8) . . ?
N1A C5A C6A 119.2(8) . . ?
C4A C5A C6A 119.6(8) . . ?
C5A C6A S 115.2(6) . . ?
C5A C6A H6AA 108.5 . . ?
S C6A H6AA 108.5 . . ?
C5A C6A H6AB 108.5 . . ?
S C6A H6AB 108.5 . . ?
H6AA C6A H6AB 107.5 . . ?
N1B C1B C2B 122.4(9) . . ?
N1B C1B H1BA 118.8 . . ?
C2B C1B H1BA 118.8 . . ?
C3B C2B C1B 117.6(9) . . ?
C3B C2B H2BA 121.2 . . ?
C1B C2B H2BA 121.2 . . ?
C4B C3B C2B 121.0(9) . . ?
C4B C3B H3BA 119.5 . . ?
C2B C3B H3BA 119.5 . . ?
C3B C4B C5B 119.0(9) . . ?
C3B C4B H4BA 120.5 . . ?
C5B C4B H4BA 120.5 . . ?
N1B C5B C4B 120.4(8) . . ?
N1B C5B C6B 119.4(8) . . ?
C4B C5B C6B 120.2(8) . . ?
C5B C6B S 113.7(6) . . ?
C5B C6B H6BA 108.8 . . ?
S C6B H6BA 108.8 . . ?
C5B C6B H6BB 108.8 . . ?
S C6B H6BB 108.8 . . ?
H6BA C6B H6BB 107.7 . . ?

loop_
_geom_bond_atom_site_label_1
_geom_bond_atom_site_label_2
_geom_bond_distance
_geom_bond_site_symmetry_2
_geom_bond_publ_flag
Hg1 N1A 2.259(8) . ?
Hg1 Cl12 2.395(2) . ?
Hg1 Cl11 2.555(2) . ?
Hg1 Cl21 2.615(2) 1_655 ?
Hg2 N1B 2.175(7) . ?
Hg2 Cl22 2.336(2) . ?
Hg2 Cl21 2.756(2) . ?
Hg2 Cl11 2.765(2) 1_455 ?
Cl11 Hg2 2.765(2) 1_655 ?
Cl21 Hg1 2.615(2) 1_455 ?
S C6B 1.819(10) . ?
S C6A 1.821(9) . ?
N1A C1A 1.346(12) . ?
N1A C5A 1.356(11) . ?
N1B C1B 1.339(12) . ?
N1B C5B 1.353(11) . ?
C1A C2A 1.381(13) . ?
C1A H1AA 0.9500 . ?
C2A C3A 1.379(15) . ?
C2A H2AA 0.9500 . ?
C3A C4A 1.395(14) . ?
C3A H3AA 0.9500 . ?
C4A C5A 1.379(13) . ?
C4A H4AA 0.9500 . ?
C5A C6A 1.502(12) . ?
C6A H6AA 0.9900 . ?
C6A H6AB 0.9900 . ?
C1B C2B 1.388(14) . ?
C1B H1BA 0.9500 . ?
C2B C3B 1.375(14) . ?
C2B H2BA 0.9500 . ?
C3B C4B 1.364(14) . ?
C3B H3BA 0.9500 . ?
C4B C5B 1.399(12) . ?
C4B H4BA 0.9500 . ?
C5B C6B 1.511(12) . ?
C6B H6BA 0.9900 . ?
C6B H6BB 0.9900 . ?

loop_
_geom_torsion_atom_site_label_1
_geom_torsion_atom_site_label_2
_geom_torsion_atom_site_label_3
_geom_torsion_atom_site_label_4
_geom_torsion
_geom_torsion_site_symmetry_1
_geom_torsion_site_symmetry_2
_geom_torsion_site_symmetry_3
_geom_torsion_site_symmetry_4
_geom_torsion_publ_flag
N1A Hg1 Cl11 Hg2 -107.6(2) . . . 1_655 ?
Cl12 Hg1 Cl11 Hg2 96.57(9) . . . 1_655 ?
Cl21 Hg1 Cl11 Hg2 -9.10(6) 1_655 . . 1_655 ?
N1B Hg2 Cl21 Hg1 -105.3(2) . . . 1_455 ?
Cl22 Hg2 Cl21 Hg1 87.57(8) . . . 1_455 ?
Cl11 Hg2 Cl21 Hg1 -8.47(6) 1_455 . . 1_455 ?
Cl12 Hg1 N1A C1A -128.5(6) . . . . ?
Cl11 Hg1 N1A C1A 77.9(7) . . . . ?
Cl21 Hg1 N1A C1A -14.6(7) 1_655 . . . ?
Cl12 Hg1 N1A C5A 48.7(8) . . . . ?
Cl11 Hg1 N1A C5A -104.9(7) . . . . ?
Cl21 Hg1 N1A C5A 162.6(7) 1_655 . . . ?
Cl22 Hg2 N1B C1B -140.1(6) . . . . ?
Cl21 Hg2 N1B C1B 71.4(6) . . . . ?
Cl11 Hg2 N1B C1B -12.2(7) 1_455 . . . ?
Cl22 Hg2 N1B C5B 39.8(10) . . . . ?
Cl21 Hg2 N1B C5B -108.7(6) . . . . ?
Cl11 Hg2 N1B C5B 167.7(6) 1_455 . . . ?
C5A N1A C1A C2A 2.6(14) . . . . ?
Hg1 N1A C1A C2A 179.9(7) . . . . ?
N1A C1A C2A C3A -0.7(14) . . . . ?
C1A C2A C3A C4A -0.9(14) . . . . ?
C2A C3A C4A C5A 0.6(14) . . . . ?
C1A N1A C5A C4A -2.9(13) . . . . ?
Hg1 N1A C5A C4A 179.9(6) . . . . ?
C1A N1A C5A C6A 176.3(8) . . . . ?
Hg1 N1A C5A C6A -0.9(11) . . . . ?
C3A C4A C5A N1A 1.3(14) . . . . ?
C3A C4A C5A C6A -177.8(8) . . . . ?
N1A C5A C6A S 48.8(10) . . . . ?
C4A C5A C6A S -132.1(8) . . . . ?
C6B S C6A C5A 53.7(8) . . . . ?
C5B N1B C1B C2B 0.8(13) . . . . ?
Hg2 N1B C1B C2B -179.3(7) . . . . ?
N1B C1B C2B C3B -0.5(15) . . . . ?
C1B C2B C3B C4B -0.4(15) . . . . ?
C2B C3B C4B C5B 0.8(15) . . . . ?
C1B N1B C5B C4B -0.4(13) . . . . ?
Hg2 N1B C5B C4B 179.7(6) . . . . ?
C1B N1B C5B C6B 178.0(8) . . . . ?
Hg2 N1B C5B C6B -1.9(11) . . . . ?
C3B C4B C5B N1B -0.4(14) . . . . ?
C3B C4B C5B C6B -178.8(8) . . . . ?
N1B C5B C6B S 53.7(10) . . . . ?
C4B C5B C6B S -127.9(8) . . . . ?
C6A S C6B C5B 52.2(8) . . . . ?
